data_7052261
loop_
_publ_author_name
'Pascal Ouli\'e'
'Johannes Teichert'
'Laure Vendier'
'C\'eline Dablemont'
'Michel Etienne'

_publ_section_title
;
 Aromatic interactions in hydrotris(3-methylindazolyl)borate
 organoniobium complexes: control of an alkyne ligand orientation in
 the crystal
;
_journal_issue 5
_journal_name_full 'New Journal of Chemistry'
_journal_page_first 679
_journal_paper_doi 10.1039/b601652a
_journal_volume 30
_journal_year 2006
_chemical_compound_source 'synthesis as described'
_chemical_formula_moiety 'C33 H30 B Cl2 N6 Nb'
_chemical_formula_sum 'C33 H30 B Cl2 N6 Nb'
_chemical_formula_weight 685.25
_chemical_name_systematic
;
?
;
_space_group_IT_number 14
_symmetry_cell_setting monoclinic
_symmetry_Int_Tables_number 14
_symmetry_space_group_name_Hall '-P 2yn'
_symmetry_space_group_name_H-M 'P 1 21/n 1'
_atom_sites_solution_hydrogens geom
_atom_sites_solution_primary direct
_atom_sites_solution_secondary difmap
_cell_angle_alpha 90
_cell_angle_beta 109.858(10)
_cell_angle_gamma 90
_cell_formula_units_Z 4
_cell_length_a 11.1301(14)
_cell_length_b 19.875(2)
_cell_length_c 16.4137(16)
_cell_measurement_reflns_used 3320
_cell_measurement_temperature 180
_cell_measurement_theta_max 32.2783
_cell_measurement_theta_min 2.6892
_cell_measurement_wavelength 0.71073
_cell_volume 3415.0(7)
_computing_cell_refinement 'CrysAlis RED, Oxford Diffraction Ltd.'
_computing_data_collection 'CrysAlis CCD, Oxford Diffraction Ltd.'
_computing_data_reduction 'CrysAlis RED, Oxford Diffraction Ltd.'
_computing_molecular_graphics 'Ortep-3 for Windows (Farrugia, 1997)'
_computing_publication_material 'WinGX publication routines (Farrugia, 1999)'
_computing_structure_refinement 'SHELXL-97 (Sheldrick, 1997)'
_computing_structure_solution 'SHELXS-97 (Sheldrick, 1997)'
_diffrn_ambient_temperature 180
_diffrn_measured_fraction_theta_full 0.996
_diffrn_measured_fraction_theta_max 0.996
_diffrn_measurement_device_type 'Oxford-Diffraction XCALIBUR'
_diffrn_measurement_method \w-\f
_diffrn_radiation_monochromator graphite
_diffrn_radiation_source 'fine-focus sealed tube'
_diffrn_radiation_type MoK\a
_diffrn_radiation_wavelength 0.71073
_diffrn_reflns_av_R_equivalents 0.0779
_diffrn_reflns_av_unetI/netI 0.0984
_diffrn_reflns_limit_h_max 10
_diffrn_reflns_limit_h_min -13
_diffrn_reflns_limit_k_max 24
_diffrn_reflns_limit_k_min -24
_diffrn_reflns_limit_l_max 20
_diffrn_reflns_limit_l_min -20
_diffrn_reflns_number 25314
_diffrn_reflns_theta_full 26.32
_diffrn_reflns_theta_max 26.32
_diffrn_reflns_theta_min 3.34
_diffrn_standards_decay_% 0
_diffrn_standards_interval_count 0
_diffrn_standards_interval_time 0
_diffrn_standards_number 0
_exptl_absorpt_coefficient_mu 0.54
_exptl_absorpt_correction_T_max 0.9150
_exptl_absorpt_correction_T_min 0.8812
_exptl_absorpt_correction_type multi-scan
_exptl_absorpt_process_details
;
[c.f. r.h. blessing, acta cryst. (1995), a51, 33-38]
;
_exptl_crystal_colour orange
_exptl_crystal_density_diffrn 1.333
_exptl_crystal_density_method 'not measured'
_exptl_crystal_description parallelepiped
_exptl_crystal_F_000 1400
_exptl_crystal_size_max 0.3
_exptl_crystal_size_mid 0.2
_exptl_crystal_size_min 0.15
_refine_diff_density_max 0.619
_refine_diff_density_min -0.464
_refine_diff_density_rms 0.077
_refine_ls_extinction_method none
_refine_ls_goodness_of_fit_ref 0.877
_refine_ls_hydrogen_treatment constr
_refine_ls_matrix_type full
_refine_ls_number_parameters 392
_refine_ls_number_reflns 6958
_refine_ls_number_restraints 0
_refine_ls_restrained_S_all 0.877
_refine_ls_R_factor_all 0.0894
_refine_ls_R_factor_gt 0.0475
_refine_ls_shift/su_max 0.05
_refine_ls_shift/su_mean 0.001
_refine_ls_structure_factor_coef Fsqd
_refine_ls_weighting_details 'calc w=1/[\s^2^(Fo^2^)+(0.0472P)^2^+0.0000P] where P=(Fo^2^+2Fc^2^)/3'
_refine_ls_weighting_scheme calc
_refine_ls_wR_factor_gt 0.0983
_refine_ls_wR_factor_ref 0.1105
_reflns_number_gt 3929
_reflns_number_total 6958
_reflns_threshold_expression >2\s(I)
_cod_data_source_file b601652a.txt
_cod_data_source_block compound
_cod_original_sg_symbol_H-M 'P 21/n'
_cod_database_code 7052261

loop_
_symmetry_equiv_pos_as_xyz
'x, y, z'
'-x+1/2, y+1/2, -z+1/2'
'-x, -y, -z'
'x-1/2, -y-1/2, z-1/2'

loop_
_atom_site_label
_atom_site_type_symbol
_atom_site_fract_x
_atom_site_fract_y
_atom_site_fract_z
_atom_site_U_iso_or_equiv
_atom_site_adp_type
_atom_site_occupancy
_atom_site_symmetry_multiplicity
_atom_site_calc_flag
_atom_site_refinement_flags
_atom_site_disorder_assembly
_atom_site_disorder_group
C1 C -0.0494(4) 0.10125(19) 0.4658(3) 0.0524(12) Uani 1 1 d . . .
H1A H -0.0896 0.0816 0.5034 0.079 Uiso 1 1 calc R . .
H1B H -0.005 0.0669 0.4461 0.079 Uiso 1 1 calc R . .
H1C H -0.1131 0.1214 0.4169 0.079 Uiso 1 1 calc R . .
C2 C 0.0432(4) 0.15366(18) 0.5139(2) 0.0382(10) Uani 1 1 d . . .
C3 C 0.0612(4) 0.21840(18) 0.5242(2) 0.0342(9) Uani 1 1 d . . .
C4 C -0.0021(4) 0.28207(18) 0.4958(2) 0.0347(9) Uani 1 1 d . . .
C5 C 0.0607(4) 0.34187(18) 0.5264(3) 0.0437(11) Uani 1 1 d . . .
H5 H 0.1445 0.3411 0.5644 0.052 Uiso 1 1 calc R . .
C6 C -0.0010(5) 0.4029(2) 0.5007(3) 0.0532(12) Uani 1 1 d . . .
H6 H 0.0415 0.4429 0.5219 0.064 Uiso 1 1 calc R . .
C7 C -0.1260(5) 0.4046(2) 0.4435(3) 0.0618(14) Uani 1 1 d . . .
H7 H -0.1672 0.4456 0.4266 0.074 Uiso 1 1 calc R . .
C8 C -0.1873(5) 0.3466(2) 0.4127(3) 0.0734(16) Uani 1 1 d . . .
H8 H -0.271 0.3478 0.3745 0.088 Uiso 1 1 calc R . .
C9 C -0.1264(4) 0.2847(2) 0.4377(3) 0.0583(13) Uani 1 1 d . . .
H9 H -0.1694 0.2451 0.4153 0.07 Uiso 1 1 calc R . .
C11 C 0.2223(4) 0.11100(19) 0.3943(2) 0.0485(11) Uani 1 1 d . . .
H11A H 0.1595 0.1402 0.4037 0.073 Uiso 1 1 calc R . .
H11B H 0.1845 0.0864 0.3414 0.073 Uiso 1 1 calc R . .
H11C H 0.2924 0.1374 0.3904 0.073 Uiso 1 1 calc R . .
C12 C 0.2693(4) 0.06328(19) 0.4673(3) 0.0370(10) Uani 1 1 d . . .
C13 C 0.3195(3) -0.00160(18) 0.4643(3) 0.0345(9) Uani 1 1 d . . .
C14 C 0.3491(3) -0.02788(18) 0.5485(3) 0.0343(9) Uani 1 1 d . . .
C15 C 0.4010(4) -0.09233(18) 0.5703(3) 0.0413(10) Uani 1 1 d . . .
H15 H 0.4196 -0.1099 0.6257 0.05 Uiso 1 1 calc R . .
C16 C 0.4227(4) -0.1281(2) 0.5052(3) 0.0508(12) Uani 1 1 d . . .
H16 H 0.4559 -0.1714 0.5168 0.061 Uiso 1 1 calc R . .
C17 C 0.3967(4) -0.1016(2) 0.4217(3) 0.0504(12) Uani 1 1 d . . .
H17 H 0.4142 -0.1275 0.3799 0.061 Uiso 1 1 calc R . .
C18 C 0.3467(4) -0.0392(2) 0.4004(3) 0.0441(11) Uani 1 1 d . . .
H18 H 0.3309 -0.0219 0.3452 0.053 Uiso 1 1 calc R . .
C21 C 0.5288(4) 0.2481(2) 0.7650(3) 0.0570(13) Uani 1 1 d . . .
H21A H 0.5929 0.2593 0.7402 0.085 Uiso 1 1 calc R . .
H21B H 0.5532 0.2656 0.8228 0.085 Uiso 1 1 calc R . .
H21C H 0.4485 0.2674 0.7304 0.085 Uiso 1 1 calc R . .
C22 C 0.5160(4) 0.1741(2) 0.7672(2) 0.0399(10) Uani 1 1 d . . .
C23 C 0.6072(4) 0.1297(2) 0.8211(2) 0.0412(10) Uani 1 1 d . . .
C24 C 0.7315(4) 0.1388(3) 0.8836(3) 0.0580(13) Uani 1 1 d . . .
H24 H 0.7703 0.1809 0.8946 0.07 Uiso 1 1 calc R . .
C25 C 0.7922(5) 0.0810(3) 0.9277(3) 0.0675(15) Uani 1 1 d . . .
H25 H 0.8726 0.0849 0.9698 0.081 Uiso 1 1 calc R . .
C26 C 0.7355(5) 0.0185(3) 0.9101(3) 0.0661(15) Uani 1 1 d . . .
H26 H 0.779 -0.018 0.9421 0.079 Uiso 1 1 calc R . .
C27 C 0.6155(4) 0.0070(2) 0.8466(3) 0.0472(11) Uani 1 1 d . . .
H27 H 0.5797 -0.0357 0.8343 0.057 Uiso 1 1 calc R . .
C28 C 0.5541(4) 0.0650(2) 0.8030(2) 0.0371(10) Uani 1 1 d . . .
C31 C -0.0568(4) 0.1472(2) 0.6863(3) 0.0552(12) Uani 1 1 d . . .
H31A H -0.016 0.1876 0.7144 0.083 Uiso 1 1 calc R . .
H31B H -0.124 0.1351 0.7078 0.083 Uiso 1 1 calc R . .
H31C H -0.0921 0.1547 0.6249 0.083 Uiso 1 1 calc R . .
C32 C 0.0400(4) 0.09106(18) 0.7046(3) 0.0368(10) Uani 1 1 d . . .
C33 C 0.0393(4) 0.03323(19) 0.7523(2) 0.0354(9) Uani 1 1 d . . .
C34 C -0.0415(4) 0.0077(2) 0.7954(3) 0.0436(11) Uani 1 1 d . . .
H34 H -0.1132 0.0316 0.7958 0.052 Uiso 1 1 calc R . .
C35 C -0.0110(4) -0.0533(2) 0.8368(3) 0.0488(11) Uani 1 1 d . . .
H35 H -0.0621 -0.071 0.8662 0.059 Uiso 1 1 calc R . .
C36 C 0.0979(4) -0.0892(2) 0.8349(3) 0.0481(11) Uani 1 1 d . . .
H36 H 0.1154 -0.1306 0.8628 0.058 Uiso 1 1 calc R . .
C37 C 0.1789(4) -0.06628(19) 0.7943(2) 0.0402(10) Uani 1 1 d . . .
H37 H 0.2501 -0.0907 0.7944 0.048 Uiso 1 1 calc R . .
C38 C 0.1481(4) -0.00363(18) 0.7524(2) 0.0323(9) Uani 1 1 d . . .
N1 N 0.2696(3) 0.07539(14) 0.5486(2) 0.0335(8) Uani 1 1 d . . .
N2 N 0.3175(3) 0.01967(14) 0.59808(19) 0.0326(8) Uani 1 1 d . . .
N3 N 0.4136(3) 0.13943(15) 0.7195(2) 0.0356(8) Uani 1 1 d . . .
N4 N 0.4351(3) 0.07219(15) 0.74133(19) 0.0349(8) Uani 1 1 d . . .
N5 N 0.1433(3) 0.09133(14) 0.6797(2) 0.0370(8) Uani 1 1 d . . .
N6 N 0.2093(3) 0.03175(14) 0.70851(19) 0.0329(8) Uani 1 1 d . . .
Cl1 Cl 0.35169(10) 0.23008(5) 0.54953(7) 0.0427(3) Uani 1 1 d . . .
Cl2 Cl 0.19930(10) 0.24758(5) 0.71449(7) 0.0450(3) Uani 1 1 d . . .
Nb1 Nb 0.21837(3) 0.168522(16) 0.60928(2) 0.03357(12) Uani 1 1 d . . .
B1 B 0.3373(4) 0.0184(2) 0.6954(3) 0.0359(11) Uani 1 1 d . . .
H1 H 0.3693 -0.026 0.719 0.043 Uiso 1 1 calc R . .

loop_
_atom_site_aniso_label
_atom_site_aniso_U_11
_atom_site_aniso_U_22
_atom_site_aniso_U_33
_atom_site_aniso_U_23
_atom_site_aniso_U_13
_atom_site_aniso_U_12
C1 0.044(3) 0.038(2) 0.062(3) -0.005(2) 0.002(2) -0.008(2)
C2 0.034(2) 0.040(2) 0.039(2) 0.0049(19) 0.0099(19) 0.0027(19)
C3 0.037(2) 0.031(2) 0.038(2) 0.0016(18) 0.0168(19) 0.0034(18)
C4 0.042(2) 0.035(2) 0.027(2) -0.0013(17) 0.0123(19) 0.0034(19)
C5 0.050(3) 0.038(2) 0.047(3) 0.004(2) 0.022(2) 0.004(2)
C6 0.071(3) 0.038(2) 0.056(3) 0.003(2) 0.028(3) 0.004(2)
C7 0.094(4) 0.042(3) 0.047(3) 0.007(2) 0.020(3) 0.028(3)
C8 0.070(4) 0.061(3) 0.061(3) -0.003(3) -0.013(3) 0.025(3)
C9 0.055(3) 0.046(3) 0.055(3) -0.009(2) -0.007(3) 0.007(2)
C11 0.059(3) 0.043(2) 0.038(2) 0.000(2) 0.008(2) 0.002(2)
C12 0.035(2) 0.036(2) 0.035(2) -0.0015(19) 0.0052(19) -0.0055(18)
C13 0.029(2) 0.032(2) 0.040(2) -0.0051(19) 0.0080(19) -0.0044(17)
C14 0.024(2) 0.034(2) 0.043(2) -0.0065(19) 0.0098(19) -0.0056(17)
C15 0.038(2) 0.034(2) 0.053(3) -0.002(2) 0.016(2) 0.0035(19)
C16 0.040(3) 0.038(2) 0.074(3) -0.006(2) 0.019(3) -0.002(2)
C17 0.043(3) 0.050(3) 0.060(3) -0.018(2) 0.019(2) -0.002(2)
C18 0.034(2) 0.047(3) 0.048(3) -0.015(2) 0.011(2) -0.010(2)
C21 0.049(3) 0.057(3) 0.057(3) -0.002(2) 0.009(2) -0.015(2)
C22 0.039(2) 0.046(2) 0.032(2) -0.006(2) 0.010(2) -0.004(2)
C23 0.032(2) 0.061(3) 0.031(2) -0.005(2) 0.0114(19) -0.006(2)
C24 0.041(3) 0.080(3) 0.048(3) -0.018(3) 0.008(2) -0.006(3)
C25 0.045(3) 0.113(5) 0.040(3) -0.009(3) 0.010(2) 0.005(3)
C26 0.048(3) 0.100(4) 0.050(3) 0.012(3) 0.015(3) 0.019(3)
C27 0.035(2) 0.066(3) 0.041(3) 0.012(2) 0.013(2) 0.006(2)
C28 0.028(2) 0.052(3) 0.030(2) 0.000(2) 0.0092(18) 0.003(2)
C31 0.045(3) 0.053(3) 0.071(3) 0.004(2) 0.025(3) 0.003(2)
C32 0.035(2) 0.031(2) 0.043(2) -0.0009(18) 0.011(2) -0.0006(18)
C33 0.036(2) 0.035(2) 0.035(2) -0.0036(18) 0.0110(19) -0.0062(19)
C34 0.038(2) 0.051(3) 0.042(3) -0.002(2) 0.014(2) -0.003(2)
C35 0.045(3) 0.055(3) 0.050(3) 0.006(2) 0.021(2) -0.005(2)
C36 0.059(3) 0.040(2) 0.041(3) 0.010(2) 0.012(2) 0.000(2)
C37 0.042(2) 0.039(2) 0.040(2) 0.0055(19) 0.014(2) 0.000(2)
C38 0.035(2) 0.030(2) 0.030(2) -0.0023(17) 0.0083(18) -0.0063(18)
N1 0.0296(18) 0.0274(17) 0.042(2) 0.0017(15) 0.0097(16) -0.0004(14)
N2 0.0307(18) 0.0294(17) 0.0354(19) -0.0017(14) 0.0084(15) -0.0006(14)
N3 0.0370(19) 0.0348(18) 0.0343(18) -0.0012(15) 0.0113(16) -0.0031(16)
N4 0.0324(19) 0.0391(19) 0.0340(19) 0.0053(15) 0.0122(16) 0.0009(15)
N5 0.040(2) 0.0272(17) 0.046(2) 0.0044(15) 0.0170(17) -0.0008(15)
N6 0.0315(18) 0.0283(17) 0.0382(19) 0.0035(14) 0.0109(16) 0.0023(14)
Cl1 0.0448(6) 0.0359(5) 0.0488(6) 0.0029(5) 0.0178(5) -0.0022(5)
Cl2 0.0540(7) 0.0388(6) 0.0409(6) -0.0041(5) 0.0145(5) -0.0005(5)
Nb1 0.0339(2) 0.02793(18) 0.0355(2) 0.00067(17) 0.00751(16) -0.00074(17)
B1 0.039(3) 0.029(2) 0.038(3) -0.001(2) 0.011(2) 0.002(2)

loop_
_atom_type_symbol
_atom_type_description
_atom_type_scat_dispersion_real
_atom_type_scat_dispersion_imag
_atom_type_scat_source
C C 0.0033 0.0016 'International Tables Vol C Tables 4.2.6.8 and 6.1.1.4'
H H 0 0 'International Tables Vol C Tables 4.2.6.8 and 6.1.1.4'
B B 0.0013 0.0007 'International Tables Vol C Tables 4.2.6.8 and 6.1.1.4'
N N 0.0061 0.0033 'International Tables Vol C Tables 4.2.6.8 and 6.1.1.4'
Cl Cl 0.1484 0.1585 'International Tables Vol C Tables 4.2.6.8 and 6.1.1.4'
Nb Nb -2.0727 0.6215 'International Tables Vol C Tables 4.2.6.8 and 6.1.1.4'

loop_
_geom_angle_atom_site_label_1
_geom_angle_atom_site_label_2
_geom_angle_atom_site_label_3
_geom_angle
_geom_angle_site_symmetry_1
_geom_angle_site_symmetry_3
_geom_angle_publ_flag
C3 C2 C1 143.8(4) . . ?
C3 C2 Nb1 72.4(2) . . ?
C1 C2 Nb1 143.8(3) . . ?
C2 C3 C4 141.7(4) . . ?
C2 C3 Nb1 71.0(2) . . ?
C4 C3 Nb1 147.1(3) . . ?
C5 C4 C9 118.6(4) . . ?
C5 C4 C3 120.3(4) . . ?
C9 C4 C3 121.1(4) . . ?
C4 C5 C6 120.3(4) . . ?
C5 C6 C7 120.3(4) . . ?
C8 C7 C6 119.8(4) . . ?
C7 C8 C9 120.6(4) . . ?
C4 C9 C8 120.4(4) . . ?
N1 C12 C13 109.2(3) . . ?
N1 C12 C11 124.5(4) . . ?
C13 C12 C11 126.3(4) . . ?
C18 C13 C14 119.9(4) . . ?
C18 C13 C12 134.5(4) . . ?
C14 C13 C12 105.5(3) . . ?
N2 C14 C15 130.3(4) . . ?
N2 C14 C13 107.8(3) . . ?
C15 C14 C13 121.9(4) . . ?
C16 C15 C14 116.3(4) . . ?
C15 C16 C17 122.2(4) . . ?
C18 C17 C16 121.7(4) . . ?
C17 C18 C13 118.0(4) . . ?
N3 C22 C23 109.6(4) . . ?
N3 C22 C21 124.7(4) . . ?
C23 C22 C21 125.7(4) . . ?
C28 C23 C22 106.2(3) . . ?
C28 C23 C24 120.2(4) . . ?
C22 C23 C24 133.6(4) . . ?
C25 C24 C23 116.5(4) . . ?
C26 C25 C24 121.6(4) . . ?
C25 C26 C27 123.6(5) . . ?
C28 C27 C26 114.8(4) . . ?
N4 C28 C23 106.9(3) . . ?
N4 C28 C27 129.9(4) . . ?
C23 C28 C27 123.1(4) . . ?
N5 C32 C33 110.1(3) . . ?
N5 C32 C31 124.3(4) . . ?
C33 C32 C31 125.6(4) . . ?
C32 C33 C34 134.7(4) . . ?
C32 C33 C38 105.0(3) . . ?
C34 C33 C38 120.3(4) . . ?
C35 C34 C33 118.1(4) . . ?
C34 C35 C36 120.2(4) . . ?
C37 C36 C35 123.6(4) . . ?
C36 C37 C38 116.2(4) . . ?
N6 C38 C37 129.9(4) . . ?
N6 C38 C33 108.5(3) . . ?
C37 C38 C33 121.6(4) . . ?
C12 N1 N2 108.1(3) . . ?
C12 N1 Nb1 131.4(3) . . ?
N2 N1 Nb1 120.4(2) . . ?
C14 N2 N1 109.4(3) . . ?
C14 N2 B1 129.1(3) . . ?
N1 N2 B1 121.3(3) . . ?
C22 N3 N4 108.0(3) . . ?
C22 N3 Nb1 134.3(3) . . ?
N4 N3 Nb1 117.7(2) . . ?
C28 N4 N3 109.3(3) . . ?
C28 N4 B1 129.6(3) . . ?
N3 N4 B1 121.1(3) . . ?
C32 N5 N6 107.5(3) . . ?
C32 N5 Nb1 131.7(3) . . ?
N6 N5 Nb1 120.7(2) . . ?
C38 N6 N5 108.8(3) . . ?
C38 N6 B1 130.3(3) . . ?
N5 N6 B1 120.6(3) . . ?
C2 Nb1 C3 36.66(13) . . ?
C2 Nb1 N5 82.63(13) . . ?
C3 Nb1 N5 107.18(13) . . ?
C2 Nb1 N1 82.17(13) . . ?
C3 Nb1 N1 111.97(13) . . ?
N5 Nb1 N1 82.03(11) . . ?
C2 Nb1 Cl1 108.77(11) . . ?
C3 Nb1 Cl1 88.77(11) . . ?
N5 Nb1 Cl1 163.25(8) . . ?
N1 Nb1 Cl1 87.33(8) . . ?
C2 Nb1 N3 157.67(13) . . ?
C3 Nb1 N3 165.55(12) . . ?
N5 Nb1 N3 81.17(11) . . ?
N1 Nb1 N3 80.46(10) . . ?
Cl1 Nb1 N3 84.35(8) . . ?
C2 Nb1 Cl2 110.37(11) . . ?
C3 Nb1 Cl2 84.90(10) . . ?
N5 Nb1 Cl2 86.43(8) . . ?
N1 Nb1 Cl2 161.76(8) . . ?
Cl1 Nb1 Cl2 100.39(4) . . ?
N3 Nb1 Cl2 83.87(8) . . ?
N4 B1 N6 110.4(3) . . ?
N4 B1 N2 109.1(3) . . ?
N6 B1 N2 109.3(3) . . ?

loop_
_geom_bond_atom_site_label_1
_geom_bond_atom_site_label_2
_geom_bond_distance
_geom_bond_site_symmetry_2
_geom_bond_publ_flag
C1 C2 1.489(5) . ?
C2 C3 1.304(5) . ?
C2 Nb1 2.065(4) . ?
C3 C4 1.446(5) . ?
C3 Nb1 2.082(4) . ?
C4 C5 1.384(5) . ?
C4 C9 1.389(5) . ?
C5 C6 1.388(5) . ?
C6 C7 1.389(6) . ?
C7 C8 1.347(6) . ?
C8 C9 1.397(6) . ?
C11 C12 1.478(5) . ?
C12 N1 1.354(5) . ?
C12 C13 1.413(5) . ?
C13 C18 1.402(5) . ?
C13 C14 1.408(5) . ?
C14 N2 1.369(4) . ?
C14 C15 1.400(5) . ?
C15 C16 1.371(5) . ?
C16 C17 1.404(6) . ?
C17 C18 1.355(5) . ?
C21 C22 1.479(5) . ?
C22 N3 1.334(4) . ?
C22 C23 1.407(5) . ?
C23 C28 1.405(5) . ?
C23 C24 1.427(5) . ?
C24 C25 1.403(7) . ?
C25 C26 1.377(7) . ?
C26 C27 1.406(6) . ?
C27 C28 1.405(5) . ?
C28 N4 1.374(4) . ?
C31 C32 1.509(5) . ?
C32 N5 1.345(5) . ?
C32 C33 1.392(5) . ?
C33 C34 1.414(5) . ?
C33 C38 1.415(5) . ?
C34 C35 1.375(5) . ?
C35 C36 1.417(5) . ?
C36 C37 1.367(5) . ?
C37 C38 1.407(5) . ?
C38 N6 1.346(4) . ?
N1 N2 1.370(4) . ?
N1 Nb1 2.265(3) . ?
N2 B1 1.537(5) . ?
N3 N4 1.383(4) . ?
N3 Nb1 2.379(3) . ?
N4 B1 1.530(5) . ?
N5 N6 1.389(4) . ?
N5 Nb1 2.246(3) . ?
N6 B1 1.534(5) . ?
Cl1 Nb1 2.3768(11) . ?
Cl2 Nb1 2.3969(11) . ?
